data_4328944
loop_
_publ_author_name
'Ana M. Felix'
'Diane A. Dickie'
'Ian S. Horne'
'Giang Page'
'Richard A. Kemp'

_publ_contact_author_address
;Department of Chemistry and Chemical Biology
University of New Mexico
Albuquerque, NM, 87131
;
_publ_contact_author_email rakemp@unm.edu
_publ_contact_author_name 'Kemp, Richard A.'
_publ_contact_author_phone 1-505-272-7609
_publ_section_title
;
 Addition of Aluminum and Gallium Species to Aromatic and
 Alkyl-Substituted 1,4-Diaza-1,3-butadiene Ligands
;
_journal_name_full 'Inorganic Chemistry'
_journal_page_first 4650
_journal_page_last 4662
_journal_paper_doi 10.1021/ic202583w
_journal_volume 51
_journal_year 2012
_chemical_formula_sum 'C27 H39 Cl2 Ga N2'
_chemical_formula_weight 532.22
_chemical_name_systematic
; 
 ? 
;
_space_group_IT_number 14
_symmetry_cell_setting monoclinic
_symmetry_space_group_name_Hall '-P 2yn'
_symmetry_space_group_name_H-M 'P 1 21/n 1'
_atom_sites_solution_hydrogens geom
_atom_sites_solution_primary direct
_atom_sites_solution_secondary difmap
_audit_creation_method SHELXL-97
_cell_angle_alpha 90.00
_cell_angle_beta 108.701(2)
_cell_angle_gamma 90.00
_cell_formula_units_Z 4
_cell_length_a 12.7846(5)
_cell_length_b 12.8871(6)
_cell_length_c 19.0497(8)
_cell_measurement_reflns_used 5597
_cell_measurement_temperature 223(2)
_cell_measurement_theta_max 25.74
_cell_measurement_theta_min 5.04
_cell_volume 2972.9(2)
_computing_cell_refinement 'Bruker SAINT'
_computing_data_collection 'Bruker APEX2'
_computing_data_reduction 'Bruker SAINT'
_computing_molecular_graphics 'Bruker SHELXTL'
_computing_publication_material 'Bruker SHELXTL'
_computing_structure_refinement 'SHELXL-97 (Sheldrick, 2008)'
_computing_structure_solution 'SHELXS-97 (Sheldrick, 2008)'
_diffrn_ambient_temperature 223(2)
_diffrn_measured_fraction_theta_full 0.985
_diffrn_measured_fraction_theta_max 0.985
_diffrn_measurement_device_type 'Bruker APEX-II CCD'
_diffrn_measurement_method '\f and \w scans'
_diffrn_radiation_monochromator graphite
_diffrn_radiation_source 'fine-focus sealed tube'
_diffrn_radiation_type MoK\a
_diffrn_radiation_wavelength 0.71073
_diffrn_reflns_av_R_equivalents 0.0437
_diffrn_reflns_av_sigmaI/netI 0.0391
_diffrn_reflns_limit_h_max 16
_diffrn_reflns_limit_h_min -15
_diffrn_reflns_limit_k_max 16
_diffrn_reflns_limit_k_min -16
_diffrn_reflns_limit_l_max 24
_diffrn_reflns_limit_l_min -24
_diffrn_reflns_number 24771
_diffrn_reflns_theta_full 27.12
_diffrn_reflns_theta_max 27.12
_diffrn_reflns_theta_min 5.04
_exptl_absorpt_coefficient_mu 1.121
_exptl_absorpt_correction_T_max 0.8680
_exptl_absorpt_correction_T_min 0.6383
_exptl_absorpt_correction_type multi-scan
_exptl_absorpt_process_details 'Bruker, SADABS'
_exptl_crystal_colour orange
_exptl_crystal_density_diffrn 1.189
_exptl_crystal_description block
_exptl_crystal_F_000 1120
_exptl_crystal_size_max 0.44
_exptl_crystal_size_mid 0.33
_exptl_crystal_size_min 0.13
_refine_diff_density_max 0.515
_refine_diff_density_min -0.439
_refine_diff_density_rms 0.060
_refine_ls_extinction_method none
_refine_ls_goodness_of_fit_ref 1.009
_refine_ls_hydrogen_treatment constr
_refine_ls_matrix_type full
_refine_ls_number_parameters 289
_refine_ls_number_reflns 6485
_refine_ls_number_restraints 0
_refine_ls_restrained_S_all 1.009
_refine_ls_R_factor_all 0.0800
_refine_ls_R_factor_gt 0.0498
_refine_ls_shift/su_max 0.001
_refine_ls_shift/su_mean 0.000
_refine_ls_structure_factor_coef Fsqd
_refine_ls_weighting_details 'calc w=1/[\s^2^(Fo^2^)+(0.0669P)^2^+2.6297P] where P=(Fo^2^+2Fc^2^)/3'
_refine_ls_weighting_scheme calc
_refine_ls_wR_factor_gt 0.1239
_refine_ls_wR_factor_ref 0.1441
_reflns_number_gt 4530
_reflns_number_total 6485
_reflns_threshold_expression >2sigma(I)
_cod_data_source_file ic202583w_si_002_09.cif
_cod_data_source_block 9
_cod_database_code 4328944

loop_
_symmetry_equiv_pos_as_xyz
'x, y, z'
'-x+1/2, y+1/2, -z+1/2'
'-x, -y, -z'
'x-1/2, -y-1/2, z-1/2'

loop_
_atom_site_label
_atom_site_type_symbol
_atom_site_fract_x
_atom_site_fract_y
_atom_site_fract_z
_atom_site_U_iso_or_equiv
_atom_site_adp_type
_atom_site_occupancy
_atom_site_symmetry_multiplicity
_atom_site_calc_flag
_atom_site_refinement_flags
Ga1 Ga 0.61807(3) 0.07945(3) 0.25307(2) 0.04569(13) Uani 1 1 d .
Cl1 Cl 0.75709(8) 0.11473(9) 0.35167(6) 0.0735(3) Uani 1 1 d .
Cl2 Cl 0.66214(9) 0.12213(7) 0.15534(6) 0.0660(3) Uani 1 1 d .
N1 N 0.63330(19) -0.08069(19) 0.25037(14) 0.0431(6) Uani 1 1 d .
N2 N 0.8966(2) -0.1499(2) 0.24588(17) 0.0522(7) Uani 1 1 d .
C1 C 0.5353(3) -0.1396(2) 0.2481(2) 0.0551(9) Uani 1 1 d .
C2 C 0.4597(3) -0.1610(3) 0.1791(3) 0.0747(12) Uani 1 1 d .
C3 C 0.3663(5) -0.2171(5) 0.1784(5) 0.123(3) Uani 1 1 d .
H3A H 0.3136 -0.2347 0.1329 0.148 Uiso 1 1 calc R
C4 C 0.3504(6) -0.2468(5) 0.2427(7) 0.146(4) Uani 1 1 d .
H4A H 0.2868 -0.2848 0.2409 0.176 Uiso 1 1 calc R
C5 C 0.4237(6) -0.2230(5) 0.3085(6) 0.130(3) Uani 1 1 d .
H5A H 0.4103 -0.2449 0.3519 0.157 Uiso 1 1 calc R
C6 C 0.5207(4) -0.1658(4) 0.3148(3) 0.0844(15) Uani 1 1 d .
C7 C 0.6011(5) -0.1339(6) 0.3895(3) 0.120(2) Uani 1 1 d .
H7A H 0.6580 -0.0890 0.3801 0.144 Uiso 1 1 calc R
C8 C 0.6600(9) -0.2285(10) 0.4337(5) 0.225(7) Uani 1 1 d .
H8A H 0.7106 -0.2058 0.4809 0.338 Uiso 1 1 calc R
H8B H 0.7008 -0.2642 0.4059 0.338 Uiso 1 1 calc R
H8C H 0.6057 -0.2753 0.4421 0.338 Uiso 1 1 calc R
C9 C 0.5467(7) -0.0724(7) 0.4361(4) 0.147(3) Uani 1 1 d .
H9A H 0.5094 -0.0126 0.4082 0.221 Uiso 1 1 calc R
H9B H 0.6025 -0.0493 0.4811 0.221 Uiso 1 1 calc R
H9C H 0.4935 -0.1159 0.4487 0.221 Uiso 1 1 calc R
C10 C 0.4747(4) -0.1239(5) 0.1071(3) 0.0938(16) Uani 1 1 d .
H10A H 0.5409 -0.0788 0.1205 0.113 Uiso 1 1 calc R
C11 C 0.4947(7) -0.2118(7) 0.0593(4) 0.152(3) Uani 1 1 d .
H11A H 0.5044 -0.1832 0.0146 0.228 Uiso 1 1 calc R
H11B H 0.4319 -0.2585 0.0459 0.228 Uiso 1 1 calc R
H11C H 0.5607 -0.2497 0.0868 0.228 Uiso 1 1 calc R
C12 C 0.3789(6) -0.0595(6) 0.0620(4) 0.127(2) Uani 1 1 d .
H12A H 0.3919 -0.0366 0.0170 0.191 Uiso 1 1 calc R
H12B H 0.3709 0.0006 0.0906 0.191 Uiso 1 1 calc R
H12C H 0.3119 -0.1007 0.0493 0.191 Uiso 1 1 calc R
C13 C 0.9977(3) -0.1069(3) 0.2419(2) 0.0586(9) Uani 1 1 d .
C14 C 1.0092(4) -0.1002(4) 0.1717(3) 0.0821(14) Uani 1 1 d .
C15 C 1.1070(5) -0.0588(5) 0.1671(5) 0.112(2) Uani 1 1 d .
H15A H 1.1164 -0.0510 0.1205 0.134 Uiso 1 1 calc R
C16 C 1.1883(6) -0.0299(5) 0.2281(6) 0.134(3) Uani 1 1 d .
H16A H 1.2535 -0.0013 0.2237 0.161 Uiso 1 1 calc R
C17 C 1.1774(5) -0.0414(6) 0.2953(5) 0.136(3) Uani 1 1 d .
H17A H 1.2355 -0.0199 0.3371 0.163 Uiso 1 1 calc R
C18 C 1.0816(4) -0.0848(4) 0.3058(4) 0.0974(18) Uani 1 1 d .
C19 C 1.0722(5) -0.1130(10) 0.3838(4) 0.178(5) Uani 1 1 d .
H19A H 0.9998 -0.1462 0.3769 0.214 Uiso 1 1 calc R
C20 C 1.0776(14) -0.0104(14) 0.4255(6) 0.315(11) Uani 1 1 d .
H20A H 1.0714 -0.0242 0.4741 0.473 Uiso 1 1 calc R
H20B H 1.0174 0.0342 0.3978 0.473 Uiso 1 1 calc R
H20C H 1.1475 0.0236 0.4311 0.473 Uiso 1 1 calc R
C21 C 1.1618(9) -0.1844(9) 0.4272(5) 0.186(4) Uani 1 1 d .
H21A H 1.1566 -0.2495 0.4008 0.279 Uiso 1 1 calc R
H21B H 1.1538 -0.1971 0.4754 0.279 Uiso 1 1 calc R
H21C H 1.2331 -0.1528 0.4335 0.279 Uiso 1 1 calc R
C22 C 0.9191(5) -0.1427(6) 0.1021(3) 0.115(2) Uani 1 1 d .
H22A H 0.8697 -0.1865 0.1203 0.138 Uiso 1 1 calc R
C23 C 0.8494(10) -0.0566(10) 0.0584(5) 0.218(6) Uani 1 1 d .
H23A H 0.7935 -0.0852 0.0155 0.326 Uiso 1 1 calc R
H23B H 0.8955 -0.0086 0.0423 0.326 Uiso 1 1 calc R
H23C H 0.8139 -0.0202 0.0892 0.326 Uiso 1 1 calc R
C24 C 0.9633(8) -0.2114(8) 0.0539(4) 0.157(3) Uani 1 1 d .
H24A H 0.9026 -0.2358 0.0120 0.235 Uiso 1 1 calc R
H24B H 1.0013 -0.2703 0.0826 0.235 Uiso 1 1 calc R
H24C H 1.0145 -0.1722 0.0360 0.235 Uiso 1 1 calc R
C25 C 0.8221(2) -0.0885(3) 0.24943(18) 0.0457(7) Uani 1 1 d .
H25A H 0.8332 -0.0163 0.2517 0.055 Uiso 1 1 calc R
C26 C 0.7177(2) -0.1339(3) 0.24992(17) 0.0444(7) Uani 1 1 d .
H26A H 0.7121 -0.2066 0.2499 0.053 Uiso 1 1 calc R
C27 C 0.4698(3) 0.1106(3) 0.2531(3) 0.0624(10) Uani 1 1 d .
H27A H 0.4612 0.0878 0.2994 0.094 Uiso 1 1 calc R
H27B H 0.4167 0.0748 0.2122 0.094 Uiso 1 1 calc R
H27C H 0.4571 0.1848 0.2476 0.094 Uiso 1 1 calc R

loop_
_atom_site_aniso_label
_atom_site_aniso_U_11
_atom_site_aniso_U_22
_atom_site_aniso_U_33
_atom_site_aniso_U_23
_atom_site_aniso_U_13
_atom_site_aniso_U_12
Ga1 0.02951(18) 0.0458(2) 0.0621(2) -0.00177(16) 0.01515(15) -0.00198(14)
Cl1 0.0542(5) 0.0817(7) 0.0715(6) -0.0217(5) 0.0020(5) 0.0013(5)
Cl2 0.0783(7) 0.0564(5) 0.0697(6) 0.0067(4) 0.0327(5) -0.0037(5)
N1 0.0284(12) 0.0456(14) 0.0551(15) 0.0039(12) 0.0131(11) 0.0000(10)
N2 0.0331(14) 0.0554(16) 0.0736(19) 0.0023(14) 0.0249(13) 0.0040(12)
C1 0.0333(16) 0.0378(16) 0.099(3) 0.0092(17) 0.0280(18) 0.0045(13)
C2 0.039(2) 0.057(2) 0.124(4) -0.023(2) 0.021(2) -0.0121(16)
C3 0.061(3) 0.091(4) 0.223(8) -0.056(5) 0.055(4) -0.037(3)
C4 0.084(5) 0.076(4) 0.310(13) -0.004(5) 0.107(7) -0.025(3)
C5 0.092(4) 0.096(4) 0.242(9) 0.075(5) 0.107(6) 0.017(4)
C6 0.060(3) 0.078(3) 0.133(4) 0.051(3) 0.055(3) 0.023(2)
C7 0.083(4) 0.196(7) 0.097(4) 0.073(4) 0.053(3) 0.038(4)
C8 0.221(10) 0.349(14) 0.148(7) 0.139(8) 0.119(7) 0.218(11)
C9 0.146(7) 0.185(8) 0.126(5) 0.055(5) 0.066(5) 0.059(6)
C10 0.057(3) 0.122(4) 0.089(3) -0.039(3) 0.004(2) -0.019(3)
C11 0.122(6) 0.199(8) 0.115(5) -0.035(5) 0.010(4) 0.070(5)
C12 0.113(5) 0.126(5) 0.119(5) -0.033(4) 0.005(4) 0.024(4)
C13 0.0355(17) 0.0469(18) 0.101(3) -0.0009(18) 0.0327(19) 0.0048(13)
C14 0.057(3) 0.094(3) 0.111(4) 0.027(3) 0.049(3) 0.013(2)
C15 0.073(4) 0.115(4) 0.177(6) 0.040(4) 0.080(4) 0.010(3)
C16 0.072(4) 0.097(4) 0.267(10) -0.020(5) 0.102(6) -0.025(3)
C17 0.050(3) 0.145(6) 0.219(9) -0.083(6) 0.050(4) -0.029(3)
C18 0.043(2) 0.121(4) 0.129(4) -0.050(3) 0.030(3) -0.015(2)
C19 0.049(3) 0.360(14) 0.113(5) -0.111(7) 0.009(3) -0.023(5)
C20 0.339(19) 0.41(2) 0.149(8) -0.107(11) 0.019(10) 0.227(18)
C21 0.169(10) 0.234(11) 0.138(7) -0.044(7) 0.027(7) -0.036(8)
C22 0.075(4) 0.196(7) 0.088(4) 0.025(4) 0.043(3) 0.022(4)
C23 0.200(11) 0.317(14) 0.122(6) 0.029(8) 0.032(7) 0.147(10)
C24 0.147(7) 0.213(9) 0.124(6) -0.028(6) 0.063(5) 0.015(6)
C25 0.0335(15) 0.0495(17) 0.0549(18) 0.0009(14) 0.0153(13) 0.0014(13)
C26 0.0320(15) 0.0472(17) 0.0550(18) 0.0054(14) 0.0154(13) 0.0059(13)
C27 0.0396(18) 0.0429(18) 0.110(3) 0.0019(18) 0.031(2) 0.0016(14)

loop_
_atom_type_symbol
_atom_type_description
_atom_type_scat_dispersion_real
_atom_type_scat_dispersion_imag
_atom_type_scat_source
C C 0.0033 0.0016 'International Tables Vol C Tables 4.2.6.8 and 6.1.1.4'
H H 0.0000 0.0000 'International Tables Vol C Tables 4.2.6.8 and 6.1.1.4'
N N 0.0061 0.0033 'International Tables Vol C Tables 4.2.6.8 and 6.1.1.4'
Cl Cl 0.1484 0.1585 'International Tables Vol C Tables 4.2.6.8 and 6.1.1.4'
Ga Ga 0.2307 1.6083 'International Tables Vol C Tables 4.2.6.8 and 6.1.1.4'

loop_
_geom_angle_atom_site_label_1
_geom_angle_atom_site_label_2
_geom_angle_atom_site_label_3
_geom_angle
C27 Ga1 N1 107.80(12)
C27 Ga1 Cl1 118.96(14)
N1 Ga1 Cl1 99.89(8)
C27 Ga1 Cl2 117.91(14)
N1 Ga1 Cl2 100.23(8)
Cl1 Ga1 Cl2 108.68(5)
C26 N1 C1 116.1(3)
C26 N1 Ga1 128.2(2)
C1 N1 Ga1 115.66(18)
C25 N2 C13 118.2(3)
C6 C1 C2 124.3(4)
C6 C1 N1 118.0(4)
C2 C1 N1 117.6(3)
C1 C2 C3 116.6(6)
C1 C2 C10 122.8(3)
C3 C2 C10 120.6(5)
C4 C3 C2 120.8(7)
C5 C4 C3 121.1(6)
C4 C5 C6 122.1(7)
C1 C6 C5 114.9(6)
C1 C6 C7 122.9(4)
C5 C6 C7 122.1(6)
C9 C7 C6 113.0(5)
C9 C7 C8 109.4(5)
C6 C7 C8 111.3(8)
C12 C10 C2 112.0(5)
C12 C10 C11 109.3(5)
C2 C10 C11 113.5(6)
C18 C13 C14 123.1(4)
C18 C13 N2 119.8(4)
C14 C13 N2 116.8(4)
C15 C14 C13 117.3(6)
C15 C14 C22 121.2(5)
C13 C14 C22 121.4(4)
C16 C15 C14 121.1(6)
C15 C16 C17 120.6(5)
C16 C17 C18 122.5(7)
C13 C18 C17 114.9(6)
C13 C18 C19 121.2(4)
C17 C18 C19 123.8(6)
C21 C19 C20 110.2(7)
C21 C19 C18 112.9(6)
C20 C19 C18 106.6(10)
C23 C22 C24 111.7(6)
C23 C22 C14 111.1(8)
C24 C22 C14 114.0(5)
N2 C25 C26 117.3(3)
N1 C26 C25 124.0(3)

loop_
_geom_bond_atom_site_label_1
_geom_bond_atom_site_label_2
_geom_bond_distance
Ga1 C27 1.938(3)
Ga1 N1 2.075(3)
Ga1 Cl1 2.1801(10)
Ga1 Cl2 2.1814(10)
N1 C26 1.281(4)
N1 C1 1.454(4)
N2 C25 1.256(4)
N2 C13 1.430(4)
C1 C6 1.383(6)
C1 C2 1.387(6)
C2 C3 1.392(7)
C2 C10 1.522(7)
C3 C4 1.360(12)
C4 C5 1.337(12)
C5 C6 1.414(8)
C6 C7 1.521(9)
C7 C9 1.514(9)
C7 C8 1.535(9)
C10 C12 1.501(8)
C10 C11 1.527(8)
C13 C18 1.370(7)
C13 C14 1.394(6)
C14 C15 1.387(7)
C14 C22 1.552(9)
C15 C16 1.339(11)
C16 C17 1.340(11)
C17 C18 1.418(8)
C18 C19 1.571(11)
C19 C21 1.494(14)
C19 C20 1.533(15)
C22 C23 1.498(10)
C22 C24 1.510(9)
C25 C26 1.460(4)

loop_
_geom_torsion_atom_site_label_1
_geom_torsion_atom_site_label_2
_geom_torsion_atom_site_label_3
_geom_torsion_atom_site_label_4
_geom_torsion
C27 Ga1 N1 C26 -179.8(3)
Cl1 Ga1 N1 C26 -54.9(3)
Cl2 Ga1 N1 C26 56.3(3)
C27 Ga1 N1 C1 0.7(3)
Cl1 Ga1 N1 C1 125.6(2)
Cl2 Ga1 N1 C1 -123.2(2)
C26 N1 C1 C6 92.2(4)
Ga1 N1 C1 C6 -88.2(3)
C26 N1 C1 C2 -91.1(4)
Ga1 N1 C1 C2 88.4(3)
C6 C1 C2 C3 -3.4(6)
N1 C1 C2 C3 -179.8(4)
C6 C1 C2 C10 175.4(4)
N1 C1 C2 C10 -1.1(6)
C1 C2 C3 C4 1.4(8)
C10 C2 C3 C4 -177.4(6)
C2 C3 C4 C5 0.1(11)
C3 C4 C5 C6 0.2(11)
C2 C1 C6 C5 3.6(6)
N1 C1 C6 C5 180.0(4)
C2 C1 C6 C7 -175.1(4)
N1 C1 C6 C7 1.3(6)
C4 C5 C6 C1 -1.9(9)
C4 C5 C6 C7 176.8(6)
C1 C6 C7 C9 122.9(5)
C5 C6 C7 C9 -55.6(8)
C1 C6 C7 C8 -113.6(5)
C5 C6 C7 C8 67.8(7)
C1 C2 C10 C12 -122.9(5)
C3 C2 C10 C12 55.8(6)
C1 C2 C10 C11 112.7(5)
C3 C2 C10 C11 -68.6(6)
C25 N2 C13 C18 88.3(5)
C25 N2 C13 C14 -98.4(4)
C18 C13 C14 C15 -6.8(7)
N2 C13 C14 C15 -179.8(4)
C18 C13 C14 C22 169.9(5)
N2 C13 C14 C22 -3.1(6)
C13 C14 C15 C16 2.2(8)
C22 C14 C15 C16 -174.6(6)
C14 C15 C16 C17 0.8(11)
C15 C16 C17 C18 0.5(12)
C14 C13 C18 C17 7.9(7)
N2 C13 C18 C17 -179.3(4)
C14 C13 C18 C19 -168.5(6)
N2 C13 C18 C19 4.3(8)
C16 C17 C18 C13 -4.7(10)
C16 C17 C18 C19 171.6(8)
C13 C18 C19 C21 120.9(7)
C17 C18 C19 C21 -55.0(11)
C13 C18 C19 C20 -118.0(8)
C17 C18 C19 C20 66.0(10)
C15 C14 C22 C23 -81.5(7)
C13 C14 C22 C23 101.8(7)
C15 C14 C22 C24 45.8(8)
C13 C14 C22 C24 -130.9(6)
C13 N2 C25 C26 177.2(3)
C1 N1 C26 C25 177.9(3)
Ga1 N1 C26 C25 -1.6(5)
N2 C25 C26 N1 -177.1(3)
